data_7040698
loop_
_publ_author_name
'Mandal, Leena'
'Majumder, Samit'
'Mohanta, Sasankasekhar'

_publ_section_title
;
 Syntheses, crystal structures and steady state and time-resolved
 fluorescence properties of a PET based macrocycle and its dinuclear
 Zn(II)/Cd(II)/Hg(II) complexes.
;
_journal_issue 43
_journal_name_full 'Dalton transactions (Cambridge, England : 2003)'
_journal_page_first 17365
_journal_page_last 17381
_journal_paper_doi 10.1039/c6dt02631a
_journal_volume 45
_journal_year 2016
_chemical_formula_moiety 'C30 H48 N4 O2'
_chemical_formula_sum 'C30 H48 N4 O2'
_chemical_formula_weight 496.72
_space_group_crystal_system monoclinic
_space_group_IT_number 14
_space_group_name_Hall '-P 2ybc'
_space_group_name_H-M_alt 'P 1 21/c 1'
_symmetry_space_group_name_Hall '-P 2ybc'
_symmetry_space_group_name_H-M 'P 1 21/c 1'
_atom_sites_solution_hydrogens mixed
_audit_creation_method SHELXL-2014/7
_audit_update_record
;
2016-09-21 deposited with the CCDC.
2016-09-21 downloaded from the CCDC.
;
_cell_angle_alpha 90
_cell_angle_beta 92.045(2)
_cell_angle_gamma 90
_cell_formula_units_Z 4
_cell_length_a 15.402(3)
_cell_length_b 11.1432(19)
_cell_length_c 17.153(3)
_cell_measurement_reflns_used 6054
_cell_measurement_temperature 296(2)
_cell_measurement_theta_max 26.10
_cell_measurement_theta_min 2.18
_cell_volume 2942.1(9)
_computing_cell_refinement 'Bruker SAINT'
_computing_data_collection 'Bruker APEX2'
_computing_data_reduction 'Bruker SAINT'
_computing_molecular_graphics 'Bruker SHELXTL'
_computing_publication_material 'Bruker SHELXTL'
_computing_structure_refinement 'SHELXL-2014/7 (Sheldrick, 2014)'
_computing_structure_solution 'SHELXS-97 (Sheldrick, 2008)'
_diffrn_ambient_temperature 296(2)
_diffrn_measured_fraction_theta_full 0.992
_diffrn_measured_fraction_theta_max 0.985
_diffrn_measurement_device_type 'Bruker APEX-II CCD'
_diffrn_measurement_method '\f and \w scans'
_diffrn_radiation_type MoK\a
_diffrn_radiation_wavelength 0.71073
_diffrn_reflns_av_R_equivalents 0.0305
_diffrn_reflns_av_unetI/netI 0.0298
_diffrn_reflns_Laue_measured_fraction_full 0.992
_diffrn_reflns_Laue_measured_fraction_max 0.985
_diffrn_reflns_limit_h_max 18
_diffrn_reflns_limit_h_min -18
_diffrn_reflns_limit_k_max 13
_diffrn_reflns_limit_k_min -13
_diffrn_reflns_limit_l_max 20
_diffrn_reflns_limit_l_min -20
_diffrn_reflns_number 20016
_diffrn_reflns_point_group_measured_fraction_full 0.992
_diffrn_reflns_point_group_measured_fraction_max 0.985
_diffrn_reflns_theta_full 25.242
_diffrn_reflns_theta_max 25.500
_diffrn_reflns_theta_min 1.323
_exptl_absorpt_coefficient_mu 0.070
_exptl_absorpt_correction_T_max 0.989
_exptl_absorpt_correction_T_min 0.986
_exptl_absorpt_correction_type multi-scan
_exptl_absorpt_process_details SADABS
_exptl_crystal_colour white
_exptl_crystal_density_diffrn 1.121
_exptl_crystal_description block
_exptl_crystal_F_000 1088
_exptl_crystal_size_max 0.200
_exptl_crystal_size_mid 0.180
_exptl_crystal_size_min 0.160
_refine_diff_density_max 0.190
_refine_diff_density_min -0.181
_refine_diff_density_rms 0.040
_refine_ls_extinction_method none
_refine_ls_goodness_of_fit_ref 1.019
_refine_ls_hydrogen_treatment mixed
_refine_ls_matrix_type full
_refine_ls_number_parameters 354
_refine_ls_number_reflns 5403
_refine_ls_number_restraints 1
_refine_ls_restrained_S_all 1.019
_refine_ls_R_factor_all 0.0724
_refine_ls_R_factor_gt 0.0531
_refine_ls_shift/su_max 0.000
_refine_ls_shift/su_mean 0.000
_refine_ls_structure_factor_coef Fsqd
_refine_ls_weighting_details 'w=1/[\s^2^(Fo^2^)+(0.0900P)^2^+1.0959P] where P=(Fo^2^+2Fc^2^)/3'
_refine_ls_weighting_scheme calc
_refine_ls_wR_factor_gt 0.1610
_refine_ls_wR_factor_ref 0.1763
_reflns_Friedel_coverage 0.000
_reflns_number_gt 3992
_reflns_number_total 5403
_reflns_threshold_expression 'I > 2\s(I)'
_cod_data_source_file c6dt02631a2.cif
_cod_data_source_block CCDC1487976
_cod_depositor_comments 'Adding full bibliography for 7040698--7040701.cif.'
_cod_database_code 7040698
_shelx_shelxl_version_number 2014/7
_shelx_space_group_comment
;
The symmetry employed for this shelxl refinement is uniquely defined
by the following loop, which should always be used as a source of
symmetry information in preference to the above space-group names.
They are only intended as comments.
;
_shelx_estimated_absorpt_t_min 0.986
_shelx_estimated_absorpt_t_max 0.989

loop_
_space_group_symop_operation_xyz
'x, y, z'
'-x, y+1/2, -z+1/2'
'-x, -y, -z'
'x, -y-1/2, z-1/2'

loop_
_atom_site_label
_atom_site_type_symbol
_atom_site_fract_x
_atom_site_fract_y
_atom_site_fract_z
_atom_site_U_iso_or_equiv
_atom_site_adp_type
_atom_site_occupancy
_atom_site_site_symmetry_order
_atom_site_calc_flag
_atom_site_refinement_flags_posn
_atom_site_refinement_flags_adp
_atom_site_refinement_flags_occupancy
_atom_site_disorder_assembly
_atom_site_disorder_group
C1 C 0.22883(13) 0.8643(2) -0.01464(12) 0.0460(5) Uani 1 1 d . . . . .
C2 C 0.17134(14) 0.9437(2) -0.05342(12) 0.0478(5) Uani 1 1 d . . . . .
C3 C 0.08501(15) 0.9112(2) -0.06170(13) 0.0548(6) Uani 1 1 d . . . . .
H3 H 0.0465 0.9645 -0.0864 0.066 Uiso 1 1 calc R U . . .
C4 C 0.05309(15) 0.8037(2) -0.03510(13) 0.0553(6) Uani 1 1 d . . . . .
C5 C 0.11244(14) 0.7275(2) 0.00233(13) 0.0524(6) Uani 1 1 d . . . . .
H5 H 0.0928 0.6540 0.0204 0.063 Uiso 1 1 calc R U . . .
C6 C 0.19946(14) 0.7557(2) 0.01401(12) 0.0460(5) Uani 1 1 d . . . . .
C7 C -0.04273(17) 0.7759(3) -0.0447(2) 0.0804(9) Uani 1 1 d . . . . .
H7A H -0.0730 0.8249 -0.0076 0.096 Uiso 1 1 calc R U . . .
H7B H -0.0620 0.8018 -0.0965 0.096 Uiso 1 1 calc R U . . .
C8 C -0.0712(2) 0.6513(3) -0.0348(2) 0.0981(11) Uani 1 1 d . . . . .
H8A H -0.0411 0.6004 -0.0700 0.147 Uiso 1 1 calc R U . . .
H8B H -0.1326 0.6458 -0.0458 0.147 Uiso 1 1 calc R U . . .
H8C H -0.0584 0.6262 0.0179 0.147 Uiso 1 1 calc R U . . .
C9 C 0.26155(15) 0.6731(2) 0.05742(13) 0.0524(5) Uani 1 1 d . . . . .
H9A H 0.2315 0.5996 0.0703 0.063 Uiso 1 1 calc R U . . .
H9B H 0.3088 0.6525 0.0240 0.063 Uiso 1 1 calc R U . . .
C10 C 0.34887(14) 0.64349(19) 0.17627(13) 0.0504(5) Uani 1 1 d . . . . .
H10A H 0.3955 0.6136 0.1451 0.060 Uiso 1 1 calc R U . . .
H10B H 0.3124 0.5757 0.1888 0.060 Uiso 1 1 calc R U . . .
C11 C 0.38835(14) 0.6947(2) 0.25220(13) 0.0501(5) Uani 1 1 d . . . . .
C12 C 0.43188(19) 0.5907(3) 0.29591(17) 0.0750(8) Uani 1 1 d . . . . .
H12A H 0.4594 0.6198 0.3433 0.112 Uiso 1 1 calc R U . . .
H12B H 0.4748 0.5550 0.2639 0.112 Uiso 1 1 calc R U . . .
H12C H 0.3890 0.5317 0.3080 0.112 Uiso 1 1 calc R U . . .
C13 C 0.45659(15) 0.7904(2) 0.23615(17) 0.0666(7) Uani 1 1 d . . . . .
H13A H 0.4317 0.8502 0.2018 0.100 Uiso 1 1 calc R U . . .
H13B H 0.5053 0.7538 0.2122 0.100 Uiso 1 1 calc R U . . .
H13C H 0.4755 0.8274 0.2844 0.100 Uiso 1 1 calc R U . . .
C14 C 0.31902(15) 0.7461(2) 0.30401(13) 0.0530(6) Uani 1 1 d . . . . .
H14A H 0.2740 0.6864 0.3101 0.064 Uiso 1 1 calc R U . . .
H14B H 0.3450 0.7623 0.3553 0.064 Uiso 1 1 calc R U . . .
C15 C 0.21995(15) 0.9128(2) 0.32697(13) 0.0537(6) Uani 1 1 d . . . . .
H15A H 0.2494 0.9244 0.3773 0.064 Uiso 1 1 calc R U . . .
H15B H 0.1706 0.8605 0.3343 0.064 Uiso 1 1 calc R U . . .
C16 C 0.18834(14) 1.0325(2) 0.29584(12) 0.0472(5) Uani 1 1 d . . . . .
C17 C 0.10442(15) 1.0712(2) 0.30763(14) 0.0583(6) Uani 1 1 d . . . . .
H17 H 0.0667 1.0204 0.3330 0.070 Uiso 1 1 calc R U . . .
C18 C 0.07458(16) 1.1826(2) 0.28310(15) 0.0627(7) Uani 1 1 d D . . . .
C19 C 0.13181(16) 1.2546(2) 0.24420(13) 0.0561(6) Uani 1 1 d . . . . .
H19 H 0.1131 1.3299 0.2273 0.067 Uiso 1 1 calc R U . . .
C20 C 0.21589(14) 1.21931(19) 0.22933(12) 0.0469(5) Uani 1 1 d . . . . .
C21 C 0.24444(13) 1.10796(19) 0.25656(11) 0.0448(5) Uani 1 1 d . . . . .
C24 C 0.27525(16) 1.2983(2) 0.18484(13) 0.0529(6) Uani 1 1 d . . . . .
H24A H 0.2462 1.3738 0.1733 0.064 Uiso 1 1 calc R U . . .
H24B H 0.3268 1.3155 0.2171 0.064 Uiso 1 1 calc R U . . .
C25 C 0.34983(16) 1.3260(2) 0.06448(13) 0.0574(6) Uani 1 1 d . . . . .
H25A H 0.4001 1.3538 0.0951 0.069 Uiso 1 1 calc R U . . .
H25B H 0.3136 1.3953 0.0528 0.069 Uiso 1 1 calc R U . . .
C26 C 0.38099(15) 1.2745(2) -0.01227(13) 0.0554(6) Uani 1 1 d . . . . .
C27 C 0.4196(2) 1.3808(3) -0.05696(17) 0.0807(9) Uani 1 1 d . . . . .
H27A H 0.4314 1.3561 -0.1092 0.121 Uiso 1 1 calc R U . . .
H27B H 0.4726 1.4064 -0.0309 0.121 Uiso 1 1 calc R U . . .
H27C H 0.3788 1.4460 -0.0587 0.121 Uiso 1 1 calc R U . . .
C28 C 0.45047(17) 1.1790(3) 0.00195(17) 0.0783(8) Uani 1 1 d . . . . .
H28A H 0.4281 1.1167 0.0343 0.117 Uiso 1 1 calc R U . . .
H28B H 0.5005 1.2146 0.0276 0.117 Uiso 1 1 calc R U . . .
H28C H 0.4666 1.1456 -0.0470 0.117 Uiso 1 1 calc R U . . .
C29 C 0.30633(16) 1.2250(2) -0.06297(13) 0.0569(6) Uani 1 1 d . . . . .
H29A H 0.2614 1.2857 -0.0681 0.068 Uiso 1 1 calc R U . . .
H29B H 0.3271 1.2090 -0.1147 0.068 Uiso 1 1 calc R U . . .
C30 C 0.20456(15) 1.0587(2) -0.08663(13) 0.0558(6) Uani 1 1 d . . . . .
H30A H 0.2314 1.0425 -0.1358 0.067 Uiso 1 1 calc R U . . .
H30B H 0.1564 1.1132 -0.0966 0.067 Uiso 1 1 calc R U . . .
C22A C -0.0167(3) 1.2260(5) 0.3006(2) 0.0848(14) Uani 0.85 1 d . . P A 1
H22A H -0.0176 1.2487 0.3552 0.102 Uiso 0.85 1 calc R U P A 1
H22B H -0.0290 1.2974 0.2699 0.102 Uiso 0.85 1 calc R U P A 1
C23A C -0.0858(2) 1.1392(5) 0.2849(2) 0.1010(13) Uani 0.85 1 d . . P A 1
H23A H -0.1406 1.1739 0.2975 0.151 Uiso 0.85 1 calc R U P A 1
H23B H -0.0870 1.1176 0.2306 0.151 Uiso 0.85 1 calc R U P A 1
H23C H -0.0755 1.0688 0.3161 0.151 Uiso 0.85 1 calc R U P A 1
C22B C -0.0202(10) 1.215(4) 0.2701(16) 0.0848(14) Uani 0.15 1 d D . P A 2
H22C H -0.0320 1.2307 0.2151 0.102 Uiso 0.15 1 calc R U P A 2
H22D H -0.0562 1.1482 0.2853 0.102 Uiso 0.15 1 calc R U P A 2
C23B C -0.0429(13) 1.324(3) 0.3166(14) 0.1010(13) Uani 0.15 1 d . . P A 2
H23D H -0.1032 1.3431 0.3074 0.151 Uiso 0.15 1 calc R U P A 2
H23E H -0.0320 1.3083 0.3710 0.151 Uiso 0.15 1 calc R U P A 2
H23F H -0.0079 1.3906 0.3010 0.151 Uiso 0.15 1 calc R U P A 2
N1 N 0.29725(12) 0.72810(17) 0.12924(11) 0.0475(4) Uani 1 1 d . . . . .
N2 N 0.27925(12) 0.85622(16) 0.27361(11) 0.0460(4) Uani 1 1 d . . . . .
N3 N 0.30118(13) 1.24318(18) 0.11192(10) 0.0515(5) Uani 1 1 d . . . . .
N4 N 0.26822(13) 1.11524(17) -0.03267(11) 0.0510(5) Uani 1 1 d . . . . .
O1 O 0.31512(9) 0.89083(14) -0.00499(10) 0.0551(4) Uani 1 1 d . . . . .
H1 H 0.3223 0.9632 -0.0105 0.083 Uiso 1 1 calc R U . . .
O2 O 0.32827(9) 1.07608(14) 0.24417(10) 0.0548(4) Uani 1 1 d . . . . .
H2 H 0.3352 1.0050 0.2550 0.082 Uiso 1 1 calc R U . . .
H1A H 0.3260(15) 0.790(2) 0.1156(13) 0.055(7) Uiso 1 1 d . . . . .
H2A H 0.2551(14) 0.846(2) 0.2304(14) 0.050(7) Uiso 1 1 d . . . . .
H3A H 0.3310(16) 1.177(2) 0.1215(14) 0.060(7) Uiso 1 1 d . . . . .
H4A H 0.2434(15) 1.129(2) 0.0100(15) 0.057(7) Uiso 1 1 d . . . . .

loop_
_atom_site_aniso_label
_atom_site_aniso_U_11
_atom_site_aniso_U_22
_atom_site_aniso_U_33
_atom_site_aniso_U_23
_atom_site_aniso_U_13
_atom_site_aniso_U_12
C1 0.0480(12) 0.0507(13) 0.0390(11) -0.0084(9) -0.0008(9) 0.0032(10)
C2 0.0535(12) 0.0509(13) 0.0386(11) -0.0060(9) -0.0037(9) 0.0024(10)
C3 0.0563(13) 0.0587(15) 0.0485(13) -0.0056(11) -0.0100(10) 0.0086(11)
C4 0.0514(13) 0.0611(15) 0.0529(13) -0.0123(11) -0.0051(10) 0.0000(11)
C5 0.0570(13) 0.0514(13) 0.0487(12) -0.0072(10) 0.0004(10) -0.0054(11)
C6 0.0527(12) 0.0476(12) 0.0374(11) -0.0083(9) -0.0008(9) 0.0024(10)
C7 0.0567(15) 0.084(2) 0.099(2) -0.0177(17) -0.0122(15) -0.0052(14)
C8 0.0634(17) 0.099(3) 0.130(3) 0.015(2) -0.0176(18) -0.0201(17)
C9 0.0616(13) 0.0434(12) 0.0519(13) -0.0068(10) -0.0029(10) 0.0030(10)
C10 0.0507(12) 0.0389(12) 0.0611(13) -0.0002(10) -0.0041(10) 0.0022(10)
C11 0.0474(12) 0.0469(12) 0.0555(13) 0.0018(10) -0.0067(10) 0.0031(10)
C12 0.0777(18) 0.0670(17) 0.0782(18) 0.0008(14) -0.0242(14) 0.0232(14)
C13 0.0471(13) 0.0695(17) 0.0830(18) -0.0151(14) 0.0013(12) -0.0088(12)
C14 0.0604(13) 0.0496(13) 0.0488(12) 0.0108(10) 0.0005(10) 0.0041(11)
C15 0.0604(13) 0.0536(14) 0.0477(12) 0.0054(10) 0.0118(10) -0.0006(11)
C16 0.0552(12) 0.0497(13) 0.0370(10) -0.0022(9) 0.0059(9) 0.0035(10)
C17 0.0596(14) 0.0609(15) 0.0558(14) 0.0029(11) 0.0199(11) 0.0018(12)
C18 0.0653(15) 0.0628(16) 0.0611(15) 0.0011(12) 0.0161(12) 0.0167(12)
C19 0.0716(15) 0.0482(13) 0.0487(13) -0.0029(10) 0.0062(11) 0.0122(12)
C20 0.0601(13) 0.0437(12) 0.0368(11) -0.0069(9) 0.0014(9) -0.0014(10)
C21 0.0518(12) 0.0468(12) 0.0359(10) -0.0058(9) 0.0028(9) 0.0001(10)
C24 0.0704(15) 0.0396(12) 0.0488(12) -0.0033(10) 0.0026(10) -0.0035(10)
C25 0.0690(15) 0.0489(13) 0.0546(13) 0.0039(11) 0.0061(11) -0.0084(11)
C26 0.0591(14) 0.0554(14) 0.0522(13) 0.0049(11) 0.0074(10) -0.0040(11)
C27 0.092(2) 0.079(2) 0.0728(18) 0.0074(15) 0.0225(15) -0.0241(16)
C28 0.0593(15) 0.096(2) 0.0794(19) -0.0023(16) 0.0035(13) 0.0097(15)
C29 0.0683(15) 0.0558(14) 0.0468(12) 0.0098(11) 0.0022(11) 0.0008(12)
C30 0.0614(14) 0.0598(14) 0.0456(12) -0.0006(11) -0.0069(10) 0.0055(11)
C22A 0.085(2) 0.087(3) 0.085(3) 0.014(3) 0.040(2) 0.033(2)
C23A 0.056(2) 0.144(4) 0.104(3) -0.011(3) 0.0095(18) 0.026(2)
C22B 0.085(2) 0.087(3) 0.085(3) 0.014(3) 0.040(2) 0.033(2)
C23B 0.056(2) 0.144(4) 0.104(3) -0.011(3) 0.0095(18) 0.026(2)
N1 0.0567(11) 0.0369(10) 0.0484(10) 0.0006(8) -0.0035(8) 0.0002(9)
N2 0.0533(10) 0.0446(10) 0.0402(10) 0.0030(8) 0.0019(8) 0.0045(8)
N3 0.0695(13) 0.0409(11) 0.0447(10) -0.0003(8) 0.0086(9) -0.0041(10)
N4 0.0636(12) 0.0487(11) 0.0405(10) 0.0008(8) -0.0005(9) -0.0017(9)
O1 0.0481(9) 0.0523(9) 0.0646(10) 0.0035(8) -0.0022(7) -0.0006(7)
O2 0.0483(9) 0.0524(9) 0.0640(10) 0.0064(8) 0.0075(7) 0.0019(7)

loop_
_atom_type_symbol
_atom_type_description
_atom_type_scat_dispersion_real
_atom_type_scat_dispersion_imag
_atom_type_scat_source
C C 0.0033 0.0016 'International Tables Vol C Tables 4.2.6.8 and 6.1.1.4'
H H 0.0000 0.0000 'International Tables Vol C Tables 4.2.6.8 and 6.1.1.4'
N N 0.0061 0.0033 'International Tables Vol C Tables 4.2.6.8 and 6.1.1.4'
O O 0.0106 0.0060 'International Tables Vol C Tables 4.2.6.8 and 6.1.1.4'

loop_
_geom_angle_atom_site_label_1
_geom_angle_atom_site_label_2
_geom_angle_atom_site_label_3
_geom_angle
O1 C1 C6 118.26(19)
O1 C1 C2 121.1(2)
C6 C1 C2 120.63(19)
C3 C2 C1 118.3(2)
C3 C2 C30 121.7(2)
C1 C2 C30 120.04(19)
C4 C3 C2 123.2(2)
C4 C3 H3 118.4
C2 C3 H3 118.4
C3 C4 C5 116.6(2)
C3 C4 C7 120.0(2)
C5 C4 C7 123.3(2)
C6 C5 C4 123.1(2)
C6 C5 H5 118.5
C4 C5 H5 118.5
C5 C6 C1 118.2(2)
C5 C6 C9 121.9(2)
C1 C6 C9 119.92(19)
C8 C7 C4 118.4(3)
C8 C7 H7A 107.7
C4 C7 H7A 107.7
C8 C7 H7B 107.7
C4 C7 H7B 107.7
H7A C7 H7B 107.1
C7 C8 H8A 109.5
C7 C8 H8B 109.5
H8A C8 H8B 109.5
C7 C8 H8C 109.5
H8A C8 H8C 109.5
H8B C8 H8C 109.5
N1 C9 C6 111.93(17)
N1 C9 H9A 109.2
C6 C9 H9A 109.2
N1 C9 H9B 109.2
C6 C9 H9B 109.2
H9A C9 H9B 107.9
N1 C10 C11 115.01(18)
N1 C10 H10A 108.5
C11 C10 H10A 108.5
N1 C10 H10B 108.5
C11 C10 H10B 108.5
H10A C10 H10B 107.5
C12 C11 C14 107.7(2)
C12 C11 C10 106.89(19)
C14 C11 C10 111.80(18)
C12 C11 C13 109.0(2)
C14 C11 C13 110.01(19)
C10 C11 C13 111.2(2)
C11 C12 H12A 109.5
C11 C12 H12B 109.5
H12A C12 H12B 109.5
C11 C12 H12C 109.5
H12A C12 H12C 109.5
H12B C12 H12C 109.5
C11 C13 H13A 109.5
C11 C13 H13B 109.5
H13A C13 H13B 109.5
C11 C13 H13C 109.5
H13A C13 H13C 109.5
H13B C13 H13C 109.5
N2 C14 C11 113.69(18)
N2 C14 H14A 108.8
C11 C14 H14A 108.8
N2 C14 H14B 108.8
C11 C14 H14B 108.8
H14A C14 H14B 107.7
N2 C15 C16 111.15(17)
N2 C15 H15A 109.4
C16 C15 H15A 109.4
N2 C15 H15B 109.4
C16 C15 H15B 109.4
H15A C15 H15B 108.0
C17 C16 C21 118.7(2)
C17 C16 C15 121.0(2)
C21 C16 C15 120.34(19)
C18 C17 C16 122.5(2)
C18 C17 H17 118.8
C16 C17 H17 118.8
C19 C18 C17 117.2(2)
C19 C18 C22B 114.7(15)
C17 C18 C22B 124.6(16)
C19 C18 C22A 121.3(3)
C17 C18 C22A 121.5(3)
C18 C19 C20 122.7(2)
C18 C19 H19 118.6
C20 C19 H19 118.6
C19 C20 C21 118.5(2)
C19 C20 C24 121.2(2)
C21 C20 C24 120.2(2)
O2 C21 C20 118.02(19)
O2 C21 C16 121.61(19)
C20 C21 C16 120.4(2)
N3 C24 C20 112.31(17)
N3 C24 H24A 109.1
C20 C24 H24A 109.1
N3 C24 H24B 109.1
C20 C24 H24B 109.1
H24A C24 H24B 107.9
N3 C25 C26 115.26(19)
N3 C25 H25A 108.5
C26 C25 H25A 108.5
N3 C25 H25B 108.5
C26 C25 H25B 108.5
H25A C25 H25B 107.5
C29 C26 C28 110.6(2)
C29 C26 C25 112.00(19)
C28 C26 C25 111.4(2)
C29 C26 C27 107.0(2)
C28 C26 C27 109.6(2)
C25 C26 C27 106.1(2)
C26 C27 H27A 109.5
C26 C27 H27B 109.5
H27A C27 H27B 109.5
C26 C27 H27C 109.5
H27A C27 H27C 109.5
H27B C27 H27C 109.5
C26 C28 H28A 109.5
C26 C28 H28B 109.5
H28A C28 H28B 109.5
C26 C28 H28C 109.5
H28A C28 H28C 109.5
H28B C28 H28C 109.5
N4 C29 C26 113.94(19)
N4 C29 H29A 108.8
C26 C29 H29A 108.8
N4 C29 H29B 108.8
C26 C29 H29B 108.8
H29A C29 H29B 107.7
N4 C30 C2 110.91(18)
N4 C30 H30A 109.5
C2 C30 H30A 109.5
N4 C30 H30B 109.5
C2 C30 H30B 109.5
H30A C30 H30B 108.0
C23A C22A C18 115.2(4)
C23A C22A H22A 108.5
C18 C22A H22A 108.5
C23A C22A H22B 108.5
C18 C22A H22B 108.5
H22A C22A H22B 107.5
C22A C23A H23A 109.5
C22A C23A H23B 109.5
H23A C23A H23B 109.5
C22A C23A H23C 109.5
H23A C23A H23C 109.5
H23B C23A H23C 109.5
C23B C22B C18 111(2)
C23B C22B H22C 109.5
C18 C22B H22C 109.5
C23B C22B H22D 109.5
C18 C22B H22D 109.5
H22C C22B H22D 108.0
C22B C23B H23D 109.5
C22B C23B H23E 109.5
H23D C23B H23E 109.5
C22B C23B H23F 109.5
H23D C23B H23F 109.5
H23E C23B H23F 109.5
C10 N1 C9 112.07(17)
C10 N1 H1A 113.1(16)
C9 N1 H1A 106.8(16)
C14 N2 C15 113.79(17)
C14 N2 H2A 112.1(17)
C15 N2 H2A 110.5(16)
C25 N3 C24 111.95(18)
C25 N3 H3A 111.0(16)
C24 N3 H3A 110.4(16)
C29 N4 C30 113.78(18)
C29 N4 H4A 110.5(17)
C30 N4 H4A 108.1(16)
C1 O1 H1 109.5
C21 O2 H2 109.5

loop_
_geom_bond_atom_site_label_1
_geom_bond_atom_site_label_2
_geom_bond_distance
C1 O1 1.366(2)
C1 C6 1.389(3)
C1 C2 1.402(3)
C2 C3 1.380(3)
C2 C30 1.500(3)
C3 C4 1.379(3)
C3 H3 0.9300
C4 C5 1.389(3)
C4 C7 1.511(3)
C5 C6 1.384(3)
C5 H5 0.9300
C6 C9 1.505(3)
C7 C8 1.468(4)
C7 H7A 0.9700
C7 H7B 0.9700
C8 H8A 0.9600
C8 H8B 0.9600
C8 H8C 0.9600
C9 N1 1.465(3)
C9 H9A 0.9700
C9 H9B 0.9700
C10 N1 1.458(3)
C10 C11 1.528(3)
C10 H10A 0.9700
C10 H10B 0.9700
C11 C12 1.523(3)
C11 C14 1.525(3)
C11 C13 1.530(3)
C12 H12A 0.9600
C12 H12B 0.9600
C12 H12C 0.9600
C13 H13A 0.9600
C13 H13B 0.9600
C13 H13C 0.9600
C14 N2 1.459(3)
C14 H14A 0.9700
C14 H14B 0.9700
C15 N2 1.459(3)
C15 C16 1.510(3)
C15 H15A 0.9700
C15 H15B 0.9700
C16 C17 1.384(3)
C16 C21 1.396(3)
C17 C18 1.384(4)
C17 H17 0.9300
C18 C19 1.382(3)
C18 C22B 1.513(10)
C18 C22A 1.527(4)
C19 C20 1.386(3)
C19 H19 0.9300
C20 C21 1.392(3)
C20 C24 1.498(3)
C21 O2 1.363(2)
C24 N3 1.462(3)
C24 H24A 0.9700
C24 H24B 0.9700
C25 N3 1.456(3)
C25 C26 1.529(3)
C25 H25A 0.9700
C25 H25B 0.9700
C26 C29 1.520(3)
C26 C28 1.522(4)
C26 C27 1.541(3)
C27 H27A 0.9600
C27 H27B 0.9600
C27 H27C 0.9600
C28 H28A 0.9600
C28 H28B 0.9600
C28 H28C 0.9600
C29 N4 1.460(3)
C29 H29A 0.9700
C29 H29B 0.9700
C30 N4 1.466(3)
C30 H30A 0.9700
C30 H30B 0.9700
C22A C23A 1.457(7)
C22A H22A 0.9700
C22A H22B 0.9700
C23A H23A 0.9600
C23A H23B 0.9600
C23A H23C 0.9600
C22B C23B 1.50(4)
C22B H22C 0.9700
C22B H22D 0.9700
C23B H23D 0.9600
C23B H23E 0.9600
C23B H23F 0.9600
N1 H1A 0.85(2)
N2 H2A 0.83(2)
N3 H3A 0.88(3)
N4 H4A 0.85(2)
O1 H1 0.8200
O2 H2 0.8200
